data_4122004
loop_
_publ_author_name
'Carrasco, Mario'
'Mendoza, Irene'
'Faust, Michelle'
'L\'opez-Serrano, Joaqu\'in'
'Peloso, Riccardo'
'Rodr\'iguez, Amor'
'Alvarez, Eleuterio'
'Maya, Celia'
'Power, Philip P.'
'Carmona, Ernesto'

_publ_section_title
;
 Terphenyl complexes of molybdenum and tungsten with quadruple metal-metal
 bonds and bridging carboxylate ligands.
;
_journal_issue 25
_journal_name_full 'Journal of the American Chemical Society'
_journal_page_first 9173
_journal_page_last 9180
_journal_paper_doi 10.1021/ja503750a
_journal_volume 136
_journal_year 2014
_chemical_formula_moiety 'C42 H58 Mo2 O6'
_chemical_formula_sum 'C42 H58 Mo2 O6'
_chemical_formula_weight 850.76
_chemical_name_systematic
; 
 ? 
;
_space_group_IT_number 14
_symmetry_cell_setting monoclinic
_symmetry_space_group_name_Hall '-P 2yn'
_symmetry_space_group_name_H-M 'P 1 21/n 1'
_atom_sites_solution_hydrogens geom
_atom_sites_solution_primary direct
_atom_sites_solution_secondary difmap
_audit_creation_method SHELXL-97
_cell_angle_alpha 90.00
_cell_angle_beta 109.657(3)
_cell_angle_gamma 90.00
_cell_formula_units_Z 4
_cell_length_a 12.9640(7)
_cell_length_b 17.3636(8)
_cell_length_c 18.9563(8)
_cell_measurement_reflns_used 4766
_cell_measurement_temperature 100(2)
_cell_measurement_theta_max 23.84
_cell_measurement_theta_min 2.57
_cell_volume 4018.4(3)
_computing_cell_refinement 'APEX2 Software Suite (Bruker, 2007)'
_computing_data_collection 'APEX2 Software Suite (Bruker, 2007)'
_computing_data_reduction 'APEX2 Software Suite (Bruker, 2007)'
_computing_molecular_graphics 'SHELXTL (Sheldrick, 2008)'
_computing_publication_material 'SHELXTL and publCIF (Westrip, 2010)'
_computing_structure_refinement 'SHELXL97 (Sheldrick, 2008)'
_computing_structure_solution 'SIR2002 (Burla et al., 2003)'
_diffrn_ambient_temperature 100(2)
_diffrn_detector_area_resol_mean 8.26
_diffrn_measured_fraction_theta_full 0.990
_diffrn_measured_fraction_theta_max 0.990
_diffrn_measurement_device_type
;
 Bruker-Nonius X8kappa APEX II CCD area detector
;
_diffrn_measurement_method 'phi and omega scans with narrow frames'
_diffrn_radiation_monochromator graphite
_diffrn_radiation_source 'fine-focus sealed tube'
_diffrn_radiation_type MoK\a
_diffrn_radiation_wavelength 0.71073
_diffrn_reflns_av_R_equivalents 0.0742
_diffrn_reflns_av_sigmaI/netI 0.0889
_diffrn_reflns_limit_h_max 16
_diffrn_reflns_limit_h_min -18
_diffrn_reflns_limit_k_max 21
_diffrn_reflns_limit_k_min -24
_diffrn_reflns_limit_l_max 26
_diffrn_reflns_limit_l_min -27
_diffrn_reflns_number 107230
_diffrn_reflns_theta_full 30.71
_diffrn_reflns_theta_max 30.71
_diffrn_reflns_theta_min 2.04
_diffrn_standards_decay_% 0
_exptl_absorpt_coefficient_mu 0.668
_exptl_absorpt_correction_T_max 0.9423
_exptl_absorpt_correction_T_min 0.9301
_exptl_absorpt_correction_type multi-scan
_exptl_absorpt_process_details
;
program SADABS, Bruker (2001).
;
_exptl_crystal_colour colourless
_exptl_crystal_density_diffrn 1.406
_exptl_crystal_density_method 'not measured'
_exptl_crystal_description prism
_exptl_crystal_F_000 1768
_exptl_crystal_size_max 0.11
_exptl_crystal_size_mid 0.10
_exptl_crystal_size_min 0.09
_refine_diff_density_max 0.913
_refine_diff_density_min -1.493
_refine_diff_density_rms 0.255
_refine_ls_extinction_method none
_refine_ls_goodness_of_fit_ref 1.038
_refine_ls_hydrogen_treatment constr
_refine_ls_matrix_type full
_refine_ls_number_parameters 466
_refine_ls_number_reflns 12345
_refine_ls_number_restraints 0
_refine_ls_restrained_S_all 1.038
_refine_ls_R_factor_all 0.1248
_refine_ls_R_factor_gt 0.0591
_refine_ls_shift/su_max 0.001
_refine_ls_shift/su_mean 0.000
_refine_ls_structure_factor_coef Fsqd
_refine_ls_weighting_details 'calc w=1/[\s^2^(Fo^2^)+(0.0795P)^2^+3.3332P] where P=(Fo^2^+2Fc^2^)/3'
_refine_ls_weighting_scheme calc
_refine_ls_wR_factor_gt 0.1397
_refine_ls_wR_factor_ref 0.1735
_reflns_number_gt 7447
_reflns_number_total 12345
_reflns_threshold_expression >2sigma(I)
_cod_data_source_file ja503750a_si_001.cif
_cod_data_source_block 1d
_cod_depositor_comments
;
The following automatic conversions were performed:

'_symmetry_cell_setting' value 'Monoclinic' changed to 'monoclinic'
according to
/usr/data/users/saulius/crontab/automatic-downloads/rss-feeds/ACS/lib/dictionaries/cif_core.dic
dictionary named 'cif_core.dic' version 2.4.2 from 2011-04-26.

Automatic conversion script
Id: cif_fix_values 2281 2013-09-26 08:29:07Z andrius 

 Adding full bibliography for 4122003--4122009.cif.
;
_cod_original_sg_symbol_H-M 'P 21/n'
_cod_database_code 4122004

loop_
_symmetry_equiv_pos_as_xyz
'x, y, z'
'-x+1/2, y+1/2, -z+1/2'
'-x, -y, -z'
'x-1/2, -y-1/2, z-1/2'

loop_
_atom_site_label
_atom_site_type_symbol
_atom_site_fract_x
_atom_site_fract_y
_atom_site_fract_z
_atom_site_U_iso_or_equiv
_atom_site_adp_type
_atom_site_occupancy
_atom_site_symmetry_multiplicity
_atom_site_calc_flag
_atom_site_refinement_flags
Mo1 Mo 0.12214(4) 0.88087(2) 0.87843(2) 0.01749(10) Uani 1 1 d .
Mo2 Mo 0.24528(4) 0.82248(2) 0.96120(2) 0.01744(10) Uani 1 1 d .
O1 O -0.0022(3) 0.8301(2) 0.91081(18) 0.0230(7) Uani 1 1 d .
O2 O 0.1285(3) 0.7666(2) 0.99766(18) 0.0224(7) Uani 1 1 d .
O3 O 0.2412(3) 0.94951(18) 0.85420(19) 0.0232(7) Uani 1 1 d .
O4 O 0.3703(3) 0.88852(18) 0.94486(18) 0.0211(7) Uani 1 1 d .
O5 O 0.1176(3) 0.9707(2) 0.95543(19) 0.0282(8) Uani 1 1 d .
O6 O 0.2461(3) 0.9047(2) 1.04203(18) 0.0260(8) Uani 1 1 d .
C1 C 0.0789(4) 0.8004(2) 0.7825(2) 0.0113(8) Uani 1 1 d .
C2 C -0.0226(4) 0.8100(2) 0.7236(2) 0.0115(8) Uani 1 1 d .
C3 C -0.0554(4) 0.7578(2) 0.6647(2) 0.0119(8) Uani 1 1 d .
H3 H -0.1244 0.7643 0.6264 0.014 Uiso 1 1 calc R
C4 C 0.0109(4) 0.6961(2) 0.6608(2) 0.0144(9) Uani 1 1 d .
H4 H -0.0123 0.6610 0.6200 0.017 Uiso 1 1 calc R
C5 C 0.1105(4) 0.6862(2) 0.7167(2) 0.0128(8) Uani 1 1 d .
H5 H 0.1566 0.6445 0.7141 0.015 Uiso 1 1 calc R
C6 C 0.1441(4) 0.7371(2) 0.7772(2) 0.0121(8) Uani 1 1 d .
C7 C 0.2563(3) 0.7313(2) 0.8336(2) 0.0118(8) Uani 1 1 d .
C8 C 0.2755(4) 0.6936(2) 0.9038(2) 0.0116(8) Uani 1 1 d .
C9 C 0.3828(4) 0.6966(2) 0.9561(2) 0.0128(8) Uani 1 1 d .
H9 H 0.3959 0.6757 1.0047 0.015 Uiso 1 1 calc R
C10 C 0.4703(4) 0.7290(2) 0.9396(2) 0.0128(8) Uani 1 1 d .
C11 C 0.4492(4) 0.7579(2) 0.8675(2) 0.0141(8) Uani 1 1 d .
H11 H 0.5088 0.7762 0.8537 0.017 Uiso 1 1 calc R
C12 C 0.3448(4) 0.7609(2) 0.8154(2) 0.0127(8) Uani 1 1 d .
C13 C 0.1914(4) 0.6375(2) 0.9171(2) 0.0153(9) Uani 1 1 d .
H13 H 0.1176 0.6625 0.9000 0.018 Uiso 1 1 calc R
C14 C 0.2184(4) 0.6109(3) 0.9984(3) 0.0225(10) Uani 1 1 d .
H14A H 0.2854 0.5798 1.0131 0.034 Uiso 1 1 calc R
H14B H 0.1577 0.5798 1.0028 0.034 Uiso 1 1 calc R
H14C H 0.2294 0.6559 1.0312 0.034 Uiso 1 1 calc R
C15 C 0.1869(5) 0.5639(3) 0.8704(3) 0.0259(11) Uani 1 1 d .
H15A H 0.2605 0.5417 0.8836 0.039 Uiso 1 1 calc R
H15B H 0.1598 0.5769 0.8170 0.039 Uiso 1 1 calc R
H15C H 0.1375 0.5264 0.8810 0.039 Uiso 1 1 calc R
C16 C 0.5851(4) 0.7301(3) 0.9976(2) 0.0151(8) Uani 1 1 d .
H16 H 0.5774 0.7203 1.0476 0.018 Uiso 1 1 calc R
C17 C 0.6396(4) 0.8083(3) 1.0016(3) 0.0217(10) Uani 1 1 d .
H17A H 0.6607 0.8157 0.9570 0.033 Uiso 1 1 calc R
H17B H 0.7050 0.8108 1.0465 0.033 Uiso 1 1 calc R
H17C H 0.5883 0.8489 1.0038 0.033 Uiso 1 1 calc R
C18 C 0.6550(4) 0.6652(3) 0.9834(3) 0.0207(10) Uani 1 1 d .
H18A H 0.6196 0.6156 0.9846 0.031 Uiso 1 1 calc R
H18B H 0.7275 0.6660 1.0222 0.031 Uiso 1 1 calc R
H18C H 0.6629 0.6724 0.9341 0.031 Uiso 1 1 calc R
C19 C 0.3293(4) 0.7928(3) 0.7369(2) 0.0164(9) Uani 1 1 d .
H19 H 0.2487 0.7958 0.7091 0.020 Uiso 1 1 calc R
C20 C 0.3766(5) 0.8731(3) 0.7368(3) 0.0258(11) Uani 1 1 d .
H20A H 0.4550 0.8727 0.7661 0.039 Uiso 1 1 calc R
H20B H 0.3389 0.9097 0.7591 0.039 Uiso 1 1 calc R
H20C H 0.3665 0.8886 0.6852 0.039 Uiso 1 1 calc R
C21 C 0.3784(4) 0.7365(3) 0.6948(3) 0.0246(11) Uani 1 1 d .
H21A H 0.3670 0.7563 0.6443 0.037 Uiso 1 1 calc R
H21B H 0.3424 0.6863 0.6912 0.037 Uiso 1 1 calc R
H21C H 0.4570 0.7308 0.7218 0.037 Uiso 1 1 calc R
C22 C -0.0960(3) 0.8768(2) 0.7208(2) 0.0117(8) Uani 1 1 d .
C23 C -0.0660(4) 0.9517(2) 0.7043(2) 0.0145(8) Uani 1 1 d .
C24 C -0.1410(4) 1.0121(2) 0.6936(2) 0.0166(9) Uani 1 1 d .
H24 H -0.1205 1.0622 0.6831 0.020 Uiso 1 1 calc R
C25 C -0.2447(4) 1.0008(3) 0.6978(2) 0.0165(9) Uani 1 1 d .
C26 C -0.2717(4) 0.9278(2) 0.7152(2) 0.0164(9) Uani 1 1 d .
H26 H -0.3425 0.9194 0.7183 0.020 Uiso 1 1 calc R
C27 C -0.1991(4) 0.8661(2) 0.7283(2) 0.0127(8) Uani 1 1 d .
C28 C 0.0430(4) 0.9667(2) 0.6927(3) 0.0178(9) Uani 1 1 d .
H28 H 0.0969 0.9283 0.7235 0.021 Uiso 1 1 calc R
C29 C 0.0893(4) 1.0470(3) 0.7178(3) 0.0230(10) Uani 1 1 d .
H29A H 0.0476 1.0853 0.6812 0.035 Uiso 1 1 calc R
H29B H 0.1664 1.0487 0.7212 0.035 Uiso 1 1 calc R
H29C H 0.0834 1.0585 0.7669 0.035 Uiso 1 1 calc R
C30 C 0.0310(4) 0.9528(3) 0.6109(3) 0.0262(11) Uani 1 1 d .
H30A H 0.0073 0.8996 0.5972 0.039 Uiso 1 1 calc R
H30B H 0.1016 0.9615 0.6038 0.039 Uiso 1 1 calc R
H30C H -0.0237 0.9883 0.5789 0.039 Uiso 1 1 calc R
C31 C -0.3267(4) 1.0672(3) 0.6786(3) 0.0243(11) Uani 1 1 d .
H31 H -0.2843 1.1157 0.6807 0.029 Uiso 1 1 calc R
C32 C -0.4047(5) 1.0582(3) 0.5989(3) 0.0339(13) Uani 1 1 d .
H32A H -0.3628 1.0567 0.5645 0.051 Uiso 1 1 calc R
H32B H -0.4554 1.1019 0.5862 0.051 Uiso 1 1 calc R
H32C H -0.4462 1.0103 0.5946 0.051 Uiso 1 1 calc R
C33 C -0.3887(5) 1.0759(3) 0.7336(3) 0.0291(12) Uani 1 1 d .
H33A H -0.4318 1.0293 0.7326 0.044 Uiso 1 1 calc R
H33B H -0.4377 1.1205 0.7194 0.044 Uiso 1 1 calc R
H33C H -0.3364 1.0836 0.7842 0.044 Uiso 1 1 calc R
C34 C -0.2339(4) 0.7887(2) 0.7504(2) 0.0146(8) Uani 1 1 d .
H34 H -0.1683 0.7542 0.7659 0.018 Uiso 1 1 calc R
C35 C -0.3218(4) 0.7504(3) 0.6845(3) 0.0233(10) Uani 1 1 d .
H35A H -0.3884 0.7820 0.6697 0.035 Uiso 1 1 calc R
H35B H -0.3384 0.6992 0.6994 0.035 Uiso 1 1 calc R
H35C H -0.2950 0.7457 0.6421 0.035 Uiso 1 1 calc R
C36 C -0.2749(4) 0.7961(3) 0.8165(3) 0.0220(10) Uani 1 1 d .
H36A H -0.2206 0.8240 0.8572 0.033 Uiso 1 1 calc R
H36B H -0.2861 0.7447 0.8339 0.033 Uiso 1 1 calc R
H36C H -0.3443 0.8244 0.8009 0.033 Uiso 1 1 calc R
C37 C 0.0288(4) 0.7854(3) 0.9669(3) 0.0243(11) Uani 1 1 d .
C38 C -0.0541(5) 0.7553(4) 0.9994(3) 0.0380(14) Uani 1 1 d .
H38A H -0.0173 0.7230 1.0430 0.057 Uiso 1 1 calc R
H38B H -0.1090 0.7246 0.9616 0.057 Uiso 1 1 calc R
H38C H -0.0902 0.7986 1.0147 0.057 Uiso 1 1 calc R
C39 C 0.3400(4) 0.9417(3) 0.8965(3) 0.0235(10) Uani 1 1 d .
C40 C 0.4256(5) 0.9973(3) 0.8905(3) 0.0297(12) Uani 1 1 d .
H40A H 0.4372 1.0373 0.9289 0.044 Uiso 1 1 calc R
H40B H 0.4009 1.0211 0.8408 0.044 Uiso 1 1 calc R
H40C H 0.4944 0.9697 0.8981 0.044 Uiso 1 1 calc R
C41 C 0.1813(5) 0.9613(3) 1.0227(3) 0.0318(13) Uani 1 1 d .
C42 C 0.1785(6) 1.0181(4) 1.0809(3) 0.044(2) Uani 1 1 d .
H42A H 0.1432 0.9948 1.1140 0.066 Uiso 1 1 calc R
H42B H 0.1369 1.0637 1.0566 0.066 Uiso 1 1 calc R
H42C H 0.2534 1.0333 1.1103 0.066 Uiso 1 1 calc R

loop_
_atom_site_aniso_label
_atom_site_aniso_U_11
_atom_site_aniso_U_22
_atom_site_aniso_U_33
_atom_site_aniso_U_23
_atom_site_aniso_U_13
_atom_site_aniso_U_12
Mo1 0.0170(2) 0.01729(18) 0.01691(18) -0.00269(14) 0.00404(16) 0.00317(16)
Mo2 0.0168(2) 0.01753(18) 0.01711(18) -0.00139(14) 0.00454(16) 0.00213(16)
O1 0.0180(19) 0.0307(18) 0.0206(16) -0.0035(14) 0.0067(15) 0.0005(15)
O2 0.0204(19) 0.0293(18) 0.0193(16) 0.0014(14) 0.0094(15) 0.0024(15)
O3 0.022(2) 0.0176(15) 0.0271(18) 0.0003(13) 0.0044(15) 0.0005(14)
O4 0.0176(18) 0.0180(15) 0.0258(17) -0.0009(13) 0.0049(15) -0.0024(13)
O5 0.026(2) 0.0285(18) 0.0254(18) -0.0074(15) 0.0022(16) 0.0101(16)
O6 0.026(2) 0.0303(18) 0.0188(16) -0.0068(14) 0.0030(15) 0.0055(16)
C1 0.010(2) 0.0117(17) 0.0128(18) 0.0020(14) 0.0044(16) 0.0013(15)
C2 0.010(2) 0.0133(18) 0.0120(18) 0.0038(14) 0.0043(16) 0.0018(15)
C3 0.006(2) 0.0168(19) 0.0117(18) 0.0002(15) 0.0020(16) -0.0019(16)
C4 0.018(2) 0.0133(19) 0.0130(19) -0.0020(15) 0.0062(18) 0.0002(16)
C5 0.010(2) 0.0125(18) 0.0168(19) -0.0018(15) 0.0049(17) 0.0021(16)
C6 0.009(2) 0.0123(18) 0.0143(18) 0.0008(15) 0.0036(16) -0.0004(16)
C7 0.008(2) 0.0089(17) 0.0164(19) 0.0001(15) 0.0021(17) 0.0034(15)
C8 0.010(2) 0.0125(18) 0.0129(18) 0.0001(14) 0.0040(16) 0.0004(15)
C9 0.010(2) 0.0123(18) 0.0154(19) 0.0008(15) 0.0034(17) 0.0025(15)
C10 0.011(2) 0.0125(18) 0.0158(19) -0.0013(15) 0.0052(17) 0.0029(16)
C11 0.010(2) 0.0148(19) 0.019(2) 0.0006(16) 0.0079(18) -0.0005(16)
C12 0.012(2) 0.0104(17) 0.0160(19) 0.0016(15) 0.0046(17) 0.0002(16)
C13 0.014(2) 0.016(2) 0.017(2) 0.0017(16) 0.0057(18) -0.0012(17)
C14 0.017(3) 0.024(2) 0.027(2) 0.0054(19) 0.008(2) -0.0024(19)
C15 0.029(3) 0.015(2) 0.038(3) -0.0020(19) 0.017(2) 0.001(2)
C16 0.006(2) 0.022(2) 0.0156(19) 0.0006(16) 0.0017(17) -0.0002(17)
C17 0.018(3) 0.021(2) 0.025(2) -0.0029(18) 0.005(2) -0.0028(19)
C18 0.009(2) 0.026(2) 0.023(2) 0.0000(18) 0.0005(19) 0.0040(18)
C19 0.010(2) 0.023(2) 0.0138(19) 0.0026(17) 0.0009(17) -0.0030(17)
C20 0.028(3) 0.025(2) 0.026(2) 0.008(2) 0.011(2) -0.004(2)
C21 0.030(3) 0.027(2) 0.016(2) 0.0024(19) 0.008(2) 0.002(2)
C22 0.007(2) 0.0140(18) 0.0125(18) 0.0003(15) 0.0013(16) 0.0010(16)
C23 0.010(2) 0.018(2) 0.0147(19) 0.0001(16) 0.0030(17) 0.0015(16)
C24 0.014(2) 0.0133(19) 0.023(2) 0.0020(16) 0.0059(19) 0.0061(16)
C25 0.013(2) 0.018(2) 0.019(2) -0.0003(16) 0.0051(18) 0.0058(17)
C26 0.009(2) 0.019(2) 0.021(2) -0.0008(17) 0.0064(18) 0.0023(17)
C27 0.011(2) 0.0150(19) 0.0108(18) -0.0013(14) 0.0018(16) -0.0013(16)
C28 0.018(2) 0.015(2) 0.021(2) 0.0020(17) 0.007(2) 0.0004(17)
C29 0.024(3) 0.019(2) 0.027(2) -0.0034(19) 0.010(2) -0.0063(19)
C30 0.025(3) 0.035(3) 0.023(2) -0.009(2) 0.013(2) -0.007(2)
C31 0.023(3) 0.016(2) 0.038(3) 0.0030(19) 0.015(2) 0.0076(19)
C32 0.028(3) 0.043(3) 0.029(3) 0.008(2) 0.008(2) 0.024(3)
C33 0.024(3) 0.031(3) 0.034(3) -0.004(2) 0.012(2) 0.012(2)
C34 0.011(2) 0.0151(19) 0.019(2) -0.0007(16) 0.0067(18) -0.0018(16)
C35 0.021(3) 0.027(2) 0.022(2) -0.0030(19) 0.007(2) -0.009(2)
C36 0.022(3) 0.025(2) 0.024(2) 0.0011(19) 0.015(2) 0.000(2)
C37 0.023(3) 0.033(3) 0.018(2) -0.0047(19) 0.009(2) 0.000(2)
C38 0.031(3) 0.052(4) 0.035(3) 0.011(3) 0.017(3) -0.001(3)
C39 0.023(3) 0.018(2) 0.028(2) -0.0033(19) 0.007(2) 0.002(2)
C40 0.026(3) 0.023(2) 0.038(3) -0.003(2) 0.008(2) -0.012(2)
C41 0.034(3) 0.031(3) 0.026(3) -0.008(2) 0.006(2) 0.012(2)
C42 0.041(5) 0.050(4) 0.028(3) -0.019(3) -0.005(3) 0.024(3)

loop_
_atom_type_symbol
_atom_type_description
_atom_type_scat_dispersion_real
_atom_type_scat_dispersion_imag
_atom_type_scat_source
C C 0.0033 0.0016 'International Tables Vol C Tables 4.2.6.8 and 6.1.1.4'
H H 0.0000 0.0000 'International Tables Vol C Tables 4.2.6.8 and 6.1.1.4'
O O 0.0106 0.0060 'International Tables Vol C Tables 4.2.6.8 and 6.1.1.4'
Mo Mo -1.6832 0.6857 'International Tables Vol C Tables 4.2.6.8 and 6.1.1.4'

loop_
_geom_angle_atom_site_label_1
_geom_angle_atom_site_label_2
_geom_angle_atom_site_label_3
_geom_angle
Mo2 Mo1 O1 92.56(10)
Mo2 Mo1 O3 90.43(10)
O1 Mo1 O3 170.11(13)
Mo2 Mo1 O5 91.76(10)
O1 Mo1 O5 84.66(14)
O3 Mo1 O5 85.83(14)
Mo2 Mo1 C1 103.27(11)
O1 Mo1 C1 88.16(14)
O3 Mo1 C1 100.33(14)
O5 Mo1 C1 163.62(15)
Mo1 Mo2 O6 91.91(10)
Mo1 Mo2 O4 93.29(9)
O6 Mo2 O4 85.48(14)
Mo1 Mo2 O2 91.04(10)
O6 Mo2 O2 84.31(14)
O4 Mo2 O2 169.04(13)
Mo1 Mo2 C8 106.92(10)
O6 Mo2 C8 159.82(13)
O4 Mo2 C8 100.26(13)
O2 Mo2 C8 88.08(13)
C37 O1 Mo1 116.4(3)
C37 O2 Mo2 117.7(3)
C39 O3 Mo1 117.2(3)
C39 O4 Mo2 116.1(3)
C41 O5 Mo1 115.4(3)
C41 O6 Mo2 118.6(3)
C6 C1 C2 117.0(4)
C6 C1 Mo1 124.0(3)
C2 C1 Mo1 119.0(3)
C3 C2 C1 120.5(4)
C3 C2 C22 117.4(4)
C1 C2 C22 122.1(4)
C2 C3 C4 121.2(4)
C2 C3 H3 119.4
C4 C3 H3 119.4
C5 C4 C3 119.4(4)
C5 C4 H4 120.3
C3 C4 H4 120.3
C4 C5 C6 120.3(4)
C4 C5 H5 119.8
C6 C5 H5 119.8
C5 C6 C1 121.5(4)
C5 C6 C7 120.4(4)
C1 C6 C7 117.7(4)
C12 C7 C8 119.8(4)
C12 C7 C6 118.7(4)
C8 C7 C6 121.5(4)
C9 C8 C7 117.4(4)
C9 C8 C13 119.4(4)
C7 C8 C13 122.0(4)
C9 C8 Mo2 85.7(2)
C7 C8 Mo2 89.5(2)
C13 C8 Mo2 105.2(3)
C10 C9 C8 122.8(4)
C10 C9 H9 118.6
C8 C9 H9 118.6
C11 C10 C9 117.4(4)
C11 C10 C16 121.7(4)
C9 C10 C16 120.9(4)
C12 C11 C10 122.5(4)
C12 C11 H11 118.8
C10 C11 H11 118.8
C11 C12 C7 119.7(4)
C11 C12 C19 119.0(4)
C7 C12 C19 121.3(4)
C14 C13 C8 114.8(4)
C14 C13 C15 106.1(4)
C8 C13 C15 108.7(4)
C14 C13 H13 109.0
C8 C13 H13 109.0
C15 C13 H13 109.0
C13 C14 H14A 109.5
C13 C14 H14B 109.5
H14A C14 H14B 109.5
C13 C14 H14C 109.5
H14A C14 H14C 109.5
H14B C14 H14C 109.5
C13 C15 H15A 109.5
C13 C15 H15B 109.5
H15A C15 H15B 109.5
C13 C15 H15C 109.5
H15A C15 H15C 109.5
H15B C15 H15C 109.5
C17 C16 C10 111.8(4)
C17 C16 C18 112.0(4)
C10 C16 C18 110.9(4)
C17 C16 H16 107.3
C10 C16 H16 107.3
C18 C16 H16 107.3
C16 C17 H17A 109.5
C16 C17 H17B 109.5
H17A C17 H17B 109.5
C16 C17 H17C 109.5
H17A C17 H17C 109.5
H17B C17 H17C 109.5
C16 C18 H18A 109.5
C16 C18 H18B 109.5
H18A C18 H18B 109.5
C16 C18 H18C 109.5
H18A C18 H18C 109.5
H18B C18 H18C 109.5
C20 C19 C21 110.3(4)
C20 C19 C12 114.2(4)
C21 C19 C12 109.4(4)
C20 C19 H19 107.6
C21 C19 H19 107.6
C12 C19 H19 107.6
C19 C20 H20A 109.5
C19 C20 H20B 109.5
H20A C20 H20B 109.5
C19 C20 H20C 109.5
H20A C20 H20C 109.5
H20B C20 H20C 109.5
C19 C21 H21A 109.5
C19 C21 H21B 109.5
H21A C21 H21B 109.5
C19 C21 H21C 109.5
H21A C21 H21C 109.5
H21B C21 H21C 109.5
C27 C22 C23 118.9(4)
C27 C22 C2 120.8(4)
C23 C22 C2 120.0(4)
C24 C23 C22 119.3(4)
C24 C23 C28 119.0(4)
C22 C23 C28 121.6(4)
C25 C24 C23 121.7(4)
C25 C24 H24 119.2
C23 C24 H24 119.2
C26 C25 C24 118.1(4)
C26 C25 C31 122.5(4)
C24 C25 C31 119.3(4)
C25 C26 C27 122.5(4)
C25 C26 H26 118.8
C27 C26 H26 118.8
C26 C27 C22 119.3(4)
C26 C27 C34 118.9(4)
C22 C27 C34 121.7(4)
C23 C28 C30 109.7(4)
C23 C28 C29 113.4(4)
C30 C28 C29 110.9(4)
C23 C28 H28 107.5
C30 C28 H28 107.5
C29 C28 H28 107.5
C28 C29 H29A 109.5
C28 C29 H29B 109.5
H29A C29 H29B 109.5
C28 C29 H29C 109.5
H29A C29 H29C 109.5
H29B C29 H29C 109.5
C28 C30 H30A 109.5
C28 C30 H30B 109.5
H30A C30 H30B 109.5
C28 C30 H30C 109.5
H30A C30 H30C 109.5
H30B C30 H30C 109.5
C32 C31 C33 111.3(4)
C32 C31 C25 109.7(4)
C33 C31 C25 113.4(4)
C32 C31 H31 107.4
C33 C31 H31 107.4
C25 C31 H31 107.4
C31 C32 H32A 109.5
C31 C32 H32B 109.5
H32A C32 H32B 109.5
C31 C32 H32C 109.5
H32A C32 H32C 109.5
H32B C32 H32C 109.5
C31 C33 H33A 109.5
C31 C33 H33B 109.5
H33A C33 H33B 109.5
C31 C33 H33C 109.5
H33A C33 H33C 109.5
H33B C33 H33C 109.5
C27 C34 C36 111.7(4)
C27 C34 C35 111.5(4)
C36 C34 C35 109.8(4)
C27 C34 H34 107.9
C36 C34 H34 107.9
C35 C34 H34 107.9
C34 C35 H35A 109.5
C34 C35 H35B 109.5
H35A C35 H35B 109.5
C34 C35 H35C 109.5
H35A C35 H35C 109.5
H35B C35 H35C 109.5
C34 C36 H36A 109.5
C34 C36 H36B 109.5
H36A C36 H36B 109.5
C34 C36 H36C 109.5
H36A C36 H36C 109.5
H36B C36 H36C 109.5
O1 C37 O2 122.0(5)
O1 C37 C38 119.3(5)
O2 C37 C38 118.7(5)
C37 C38 H38A 109.5
C37 C38 H38B 109.5
H38A C38 H38B 109.5
C37 C38 H38C 109.5
H38A C38 H38C 109.5
H38B C38 H38C 109.5
O4 C39 O3 122.4(5)
O4 C39 C40 117.7(5)
O3 C39 C40 119.8(4)
C39 C40 H40A 109.5
C39 C40 H40B 109.5
H40A C40 H40B 109.5
C39 C40 H40C 109.5
H40A C40 H40C 109.5
H40B C40 H40C 109.5
O6 C41 O5 122.2(4)
O6 C41 C42 118.7(5)
O5 C41 C42 119.1(5)
C41 C42 H42A 109.5
C41 C42 H42B 109.5
H42A C42 H42B 109.5
C41 C42 H42C 109.5
H42A C42 H42C 109.5
H42B C42 H42C 109.5

loop_
_geom_bond_atom_site_label_1
_geom_bond_atom_site_label_2
_geom_bond_distance
Mo1 Mo2 2.0864(6)
Mo1 O1 2.101(3)
Mo1 O3 2.119(4)
Mo1 O5 2.150(3)
Mo1 C1 2.211(4)
Mo2 O6 2.091(3)
Mo2 O4 2.092(3)
Mo2 O2 2.101(3)
Mo2 C8 2.576(4)
O1 C37 1.267(6)
O2 C37 1.270(6)
O3 C39 1.270(6)
O4 C39 1.267(6)
O5 C41 1.275(6)
O6 C41 1.265(6)
C1 C6 1.411(6)
C1 C2 1.420(6)
C2 C3 1.390(6)
C2 C22 1.490(6)
C3 C4 1.391(6)
C3 H3 0.9500
C4 C5 1.379(6)
C4 H4 0.9500
C5 C6 1.396(6)
C5 H5 0.9500
C6 C7 1.491(6)
C7 C12 1.403(6)
C7 C8 1.427(6)
C8 C9 1.412(6)
C8 C13 1.544(6)
C9 C10 1.393(6)
C9 H9 0.9500
C10 C11 1.393(6)
C10 C16 1.525(6)
C11 C12 1.382(6)
C11 H11 0.9500
C12 C19 1.536(6)
C13 C14 1.533(6)
C13 C15 1.545(6)
C13 H13 1.0000
C14 H14A 0.9800
C14 H14B 0.9800
C14 H14C 0.9800
C15 H15A 0.9800
C15 H15B 0.9800
C15 H15C 0.9800
C16 C17 1.522(6)
C16 C18 1.525(6)
C16 H16 1.0000
C17 H17A 0.9800
C17 H17B 0.9800
C17 H17C 0.9800
C18 H18A 0.9800
C18 H18B 0.9800
C18 H18C 0.9800
C19 C20 1.524(6)
C19 C21 1.530(6)
C19 H19 1.0000
C20 H20A 0.9800
C20 H20B 0.9800
C20 H20C 0.9800
C21 H21A 0.9800
C21 H21B 0.9800
C21 H21C 0.9800
C22 C27 1.403(6)
C22 C23 1.422(6)
C23 C24 1.398(6)
C23 C28 1.524(6)
C24 C25 1.388(6)
C24 H24 0.9500
C25 C26 1.384(6)
C25 C31 1.527(6)
C26 C27 1.391(6)
C26 H26 0.9500
C27 C34 1.521(6)
C28 C30 1.525(6)
C28 C29 1.529(6)
C28 H28 1.0000
C29 H29A 0.9800
C29 H29B 0.9800
C29 H29C 0.9800
C30 H30A 0.9800
C30 H30B 0.9800
C30 H30C 0.9800
C31 C32 1.517(8)
C31 C33 1.523(7)
C31 H31 1.0000
C32 H32A 0.9800
C32 H32B 0.9800
C32 H32C 0.9800
C33 H33A 0.9800
C33 H33B 0.9800
C33 H33C 0.9800
C34 C36 1.522(6)
C34 C35 1.530(6)
C34 H34 1.0000
C35 H35A 0.9800
C35 H35B 0.9800
C35 H35C 0.9800
C36 H36A 0.9800
C36 H36B 0.9800
C36 H36C 0.9800
C37 C38 1.501(7)
C38 H38A 0.9800
C38 H38B 0.9800
C38 H38C 0.9800
C39 C40 1.503(7)
C40 H40A 0.9800
C40 H40B 0.9800
C40 H40C 0.9800
C41 C42 1.490(7)
C42 H42A 0.9800
C42 H42B 0.9800
C42 H42C 0.9800

loop_
_geom_torsion_atom_site_label_1
_geom_torsion_atom_site_label_2
_geom_torsion_atom_site_label_3
_geom_torsion_atom_site_label_4
_geom_torsion
O1 Mo1 Mo2 O6 -83.44(14)
O3 Mo1 Mo2 O6 87.14(14)
O5 Mo1 Mo2 O6 1.30(15)
C1 Mo1 Mo2 O6 -172.15(15)
O1 Mo1 Mo2 O4 -169.02(13)
O3 Mo1 Mo2 O4 1.56(13)
O5 Mo1 Mo2 O4 -84.28(14)
C1 Mo1 Mo2 O4 102.27(14)
O1 Mo1 Mo2 O2 0.91(13)
O3 Mo1 Mo2 O2 171.48(13)
O5 Mo1 Mo2 O2 85.64(14)
C1 Mo1 Mo2 O2 -87.80(14)
O1 Mo1 Mo2 C8 89.21(13)
O3 Mo1 Mo2 C8 -100.21(13)
O5 Mo1 Mo2 C8 173.95(14)
C1 Mo1 Mo2 C8 0.50(15)
Mo2 Mo1 O1 C37 2.2(3)
O5 Mo1 O1 C37 -89.3(3)
C1 Mo1 O1 C37 105.4(3)
Mo1 Mo2 O2 C37 -4.4(3)
O6 Mo2 O2 C37 87.4(3)
O4 Mo2 O2 C37 108.9(7)
C8 Mo2 O2 C37 -111.3(3)
Mo2 Mo1 O3 C39 -6.0(3)
O5 Mo1 O3 C39 85.8(3)
C1 Mo1 O3 C39 -109.5(3)
Mo1 Mo2 O4 C39 2.2(3)
O6 Mo2 O4 C39 -89.5(3)
O2 Mo2 O4 C39 -110.9(7)
C8 Mo2 O4 C39 110.1(3)
Mo2 Mo1 O5 C41 -2.7(4)
O1 Mo1 O5 C41 89.8(4)
O3 Mo1 O5 C41 -93.0(4)
C1 Mo1 O5 C41 154.1(5)
Mo1 Mo2 O6 C41 -0.4(4)
O4 Mo2 O6 C41 92.7(4)
O2 Mo2 O6 C41 -91.3(4)
C8 Mo2 O6 C41 -159.7(4)
Mo2 Mo1 C1 C6 -15.3(4)
O1 Mo1 C1 C6 -107.5(3)
O3 Mo1 C1 C6 77.6(3)
O5 Mo1 C1 C6 -171.5(4)
Mo2 Mo1 C1 C2 161.9(3)
O1 Mo1 C1 C2 69.7(3)
O3 Mo1 C1 C2 -105.2(3)
O5 Mo1 C1 C2 5.8(7)
C6 C1 C2 C3 1.4(6)
Mo1 C1 C2 C3 -176.0(3)
C6 C1 C2 C22 -176.8(4)
Mo1 C1 C2 C22 5.7(5)
C1 C2 C3 C4 -1.7(6)
C22 C2 C3 C4 176.6(4)
C2 C3 C4 C5 0.6(6)
C3 C4 C5 C6 0.7(6)
C4 C5 C6 C1 -1.0(6)
C4 C5 C6 C7 -173.8(4)
C2 C1 C6 C5 -0.1(6)
Mo1 C1 C6 C5 177.3(3)
C2 C1 C6 C7 172.9(4)
Mo1 C1 C6 C7 -9.7(5)
C5 C6 C7 C12 78.0(5)
C1 C6 C7 C12 -95.1(5)
C5 C6 C7 C8 -99.3(5)
C1 C6 C7 C8 87.6(5)
C12 C7 C8 C9 8.0(6)
C6 C7 C8 C9 -174.8(4)
C12 C7 C8 C13 -159.4(4)
C6 C7 C8 C13 17.8(6)
C12 C7 C8 Mo2 92.9(4)
C6 C7 C8 Mo2 -89.9(4)
Mo1 Mo2 C8 C9 153.8(2)
O6 Mo2 C8 C9 -47.9(5)
O4 Mo2 C8 C9 57.2(3)
O2 Mo2 C8 C9 -115.7(2)
Mo1 Mo2 C8 C7 36.3(3)
O6 Mo2 C8 C7 -165.4(4)
O4 Mo2 C8 C7 -60.3(3)
O2 Mo2 C8 C7 126.8(3)
Mo1 Mo2 C8 C13 -86.8(3)
O6 Mo2 C8 C13 71.4(5)
O4 Mo2 C8 C13 176.5(3)
O2 Mo2 C8 C13 3.7(3)
C7 C8 C9 C10 -5.3(6)
C13 C8 C9 C10 162.5(4)
Mo2 C8 C9 C10 -92.5(4)
C8 C9 C10 C11 -1.3(6)
C8 C9 C10 C16 -179.2(4)
C9 C10 C11 C12 5.3(6)
C16 C10 C11 C12 -176.7(4)
C10 C11 C12 C7 -2.6(6)
C10 C11 C12 C19 -179.3(4)
C8 C7 C12 C11 -4.3(6)
C6 C7 C12 C11 178.4(4)
C8 C7 C12 C19 172.3(4)
C6 C7 C12 C19 -4.9(6)
C9 C8 C13 C14 20.7(6)
C7 C8 C13 C14 -172.1(4)
Mo2 C8 C13 C14 -73.0(4)
C9 C8 C13 C15 -97.9(5)
C7 C8 C13 C15 69.2(5)
Mo2 C8 C13 C15 168.4(3)
C11 C10 C16 C17 47.6(5)
C9 C10 C16 C17 -134.5(4)
C11 C10 C16 C18 -78.1(5)
C9 C10 C16 C18 99.8(5)
C11 C12 C19 C20 -54.7(6)
C7 C12 C19 C20 128.6(4)
C11 C12 C19 C21 69.4(5)
C7 C12 C19 C21 -107.3(5)
C3 C2 C22 C27 67.9(5)
C1 C2 C22 C27 -113.8(5)
C3 C2 C22 C23 -106.9(5)
C1 C2 C22 C23 71.4(5)
C27 C22 C23 C24 -2.0(6)
C2 C22 C23 C24 172.8(4)
C27 C22 C23 C28 -177.8(4)
C2 C22 C23 C28 -2.9(6)
C22 C23 C24 C25 -0.7(7)
C28 C23 C24 C25 175.1(4)
C23 C24 C25 C26 1.8(7)
C23 C24 C25 C31 -174.5(4)
C24 C25 C26 C27 0.0(7)
C31 C25 C26 C27 176.1(4)
C25 C26 C27 C22 -2.7(7)
C25 C26 C27 C34 177.4(4)
C23 C22 C27 C26 3.7(6)
C2 C22 C27 C26 -171.2(4)
C23 C22 C27 C34 -176.4(4)
C2 C22 C27 C34 8.8(6)
C24 C23 C28 C30 -88.6(5)
C22 C23 C28 C30 87.2(5)
C24 C23 C28 C29 35.9(6)
C22 C23 C28 C29 -148.3(4)
C26 C25 C31 C32 -77.2(6)
C24 C25 C31 C32 98.8(5)
C26 C25 C31 C33 47.9(7)
C24 C25 C31 C33 -136.0(5)
C26 C27 C34 C36 -52.1(5)
C22 C27 C34 C36 127.9(4)
C26 C27 C34 C35 71.2(5)
C22 C27 C34 C35 -108.8(5)
Mo1 O1 C37 O2 -6.3(6)
Mo1 O1 C37 C38 172.1(4)
Mo2 O2 C37 O1 7.4(6)
Mo2 O2 C37 C38 -171.1(4)
Mo2 O4 C39 O3 -7.7(6)
Mo2 O4 C39 C40 171.7(3)
Mo1 O3 C39 O4 9.4(6)
Mo1 O3 C39 C40 -170.0(3)
Mo2 O6 C41 O5 -1.7(8)
Mo2 O6 C41 C42 177.5(5)
Mo1 O5 C41 O6 3.0(8)
Mo1 O5 C41 C42 -176.2(5)
